data_4106391
loop_
_publ_author_name
'Scott P. Semproni'
'Emil Lobkovsky'
'Paul J. Chirik'

_publ_section_title
;
 Dinitrogen Silylation and Cleavage with a Hafnocene Complex
;
_journal_name_full 'Journal of the American Chemical Society'
_journal_page_first 10406
_journal_page_last 10409
_journal_paper_doi 10.1021/ja2042595
_journal_volume 133
_journal_year 2011
_chemical_formula_sum 'C41 H62 Hf2 N2 O1.5 Si'
_chemical_formula_weight 991.99
_chemical_name_systematic
;
 ?
;
_space_group_IT_number 15
_symmetry_cell_setting monoclinic
_symmetry_space_group_name_Hall '-C 2yc'
_symmetry_space_group_name_H-M 'C 1 2/c 1'
_atom_sites_solution_hydrogens geom
_atom_sites_solution_primary direct
_atom_sites_solution_secondary difmap
_audit_creation_method SHELXL-97
_cell_angle_alpha 90.00
_cell_angle_beta 92.2600(10)
_cell_angle_gamma 90.00
_cell_formula_units_Z 8
_cell_length_a 41.290(6)
_cell_length_b 9.5098(13)
_cell_length_c 19.378(3)
_cell_measurement_reflns_used 8706
_cell_measurement_temperature 100(2)
_cell_measurement_theta_max 27.6
_cell_measurement_theta_min 2.0
_cell_volume 7603.0(19)
_computing_structure_refinement 'SHELXL-97 (Sheldrick, 2008)'
_diffrn_ambient_temperature 100(2)
_diffrn_measured_fraction_theta_full 0.981
_diffrn_measured_fraction_theta_max 0.981
_diffrn_measurement_device_type 'Bruker APEX II CCD'
_diffrn_radiation_monochromator 'Triumph curved-crystal'
_diffrn_radiation_source 'fine-focus sealed tube'
_diffrn_radiation_type MoK\a
_diffrn_radiation_wavelength 0.71073
_diffrn_reflns_av_R_equivalents 0.0249
_diffrn_reflns_av_sigmaI/netI 0.0203
_diffrn_reflns_limit_h_max 52
_diffrn_reflns_limit_h_min -53
_diffrn_reflns_limit_k_max 12
_diffrn_reflns_limit_k_min -11
_diffrn_reflns_limit_l_max 25
_diffrn_reflns_limit_l_min -25
_diffrn_reflns_number 42027
_diffrn_reflns_theta_full 27.65
_diffrn_reflns_theta_max 27.65
_diffrn_reflns_theta_min 1.97
_exptl_absorpt_coefficient_mu 5.525
_exptl_absorpt_correction_T_max 0.7456
_exptl_absorpt_correction_T_min 0.6448
_exptl_absorpt_correction_type multi-scan
_exptl_absorpt_process_details 'SADABS V2008/1 (Bruker AXS)'
_exptl_crystal_colour colourless
_exptl_crystal_density_diffrn 1.733
_exptl_crystal_description prism
_exptl_crystal_F_000 3936
_exptl_crystal_size_max 0.094
_exptl_crystal_size_mid 0.093
_exptl_crystal_size_min 0.066
_refine_diff_density_max 0.672
_refine_diff_density_min -0.446
_refine_diff_density_rms 0.091
_refine_ls_extinction_method none
_refine_ls_goodness_of_fit_ref 1.022
_refine_ls_hydrogen_treatment mixed
_refine_ls_matrix_type full
_refine_ls_number_parameters 453
_refine_ls_number_reflns 8706
_refine_ls_number_restraints 3
_refine_ls_restrained_S_all 1.124
_refine_ls_R_factor_all 0.0272
_refine_ls_R_factor_gt 0.0175
_refine_ls_shift/su_max 0.006
_refine_ls_shift/su_mean 0.000
_refine_ls_structure_factor_coef Fsqd
_refine_ls_weighting_details 'calc w=1/[\s^2^(Fo^2^)+(0.0158P)^2^+11.2462P] where P=(Fo^2^+2Fc^2^)/3'
_refine_ls_weighting_scheme calc
_refine_ls_wR_factor_gt 0.0357
_refine_ls_wR_factor_ref 0.0386
_reflns_number_gt 7113
_reflns_number_total 8706
_reflns_threshold_expression >2\s(I)
_cod_data_source_file ja2042595_si_001_4.cif
_cod_data_source_block sps19
_cod_depositor_comments
;

2021-08-28
Z value and formula fixed to values more according to usual
chemical conventions.                 miguel
;
_cod_original_formula_sum 'C82 H124 Hf4 N4 O3 Si2'
_cod_original_formula_weight 1983.99
_cod_original_formula_units_Z 4
_cod_original_cell_volume 7603.0(18)
_cod_original_sg_symbol_H-M 'C 2/c'
_cod_database_code 4106391

loop_
_symmetry_equiv_pos_as_xyz
'x, y, z'
'-x, y, -z+1/2'
'x+1/2, y+1/2, z'
'-x+1/2, y+1/2, -z+1/2'
'-x, -y, -z'
'x, -y, z-1/2'
'-x+1/2, -y+1/2, -z'
'x+1/2, -y+1/2, z-1/2'

loop_
_atom_site_label
_atom_site_type_symbol
_atom_site_fract_x
_atom_site_fract_y
_atom_site_fract_z
_atom_site_U_iso_or_equiv
_atom_site_adp_type
_atom_site_occupancy
_atom_site_symmetry_multiplicity
_atom_site_calc_flag
_atom_site_refinement_flags
C1 C 0.81839(7) 0.1838(3) 0.73387(14) 0.0161(6) Uani 1 1 d .
C1S C 0.00406(17) 0.7648(7) 0.7143(3) 0.109(2) Uani 1 1 d D
H1S1 H -0.0109 0.7032 0.6869 0.130 Uiso 1 1 calc R
H1S2 H 0.0265 0.7313 0.7091 0.130 Uiso 1 1 calc R
C2 C 0.84360(6) 0.0910(3) 0.71461(14) 0.0149(6) Uani 1 1 d .
H2 H 0.8408 0.0107 0.6858 0.018 Uiso 1 1 calc R
C2S C 0.0007(2) 0.9138(8) 0.6912(4) 0.138(3) Uani 1 1 d D
H2S1 H 0.0192 0.9404 0.6629 0.166 Uiso 1 1 calc R
H2S2 H -0.0196 0.9258 0.6627 0.166 Uiso 1 1 calc R
C3 C 0.87316(7) 0.1371(3) 0.74503(14) 0.0156(6) Uani 1 1 d .
C4 C 0.86719(7) 0.2643(3) 0.78027(13) 0.0156(6) Uani 1 1 d .
C5 C 0.83328(7) 0.2893(3) 0.77460(14) 0.0164(6) Uani 1 1 d .
H5 H 0.8224 0.3655 0.7952 0.020 Uiso 1 1 calc R
C6 C 0.78260(7) 0.1664(3) 0.72157(15) 0.0225(6) Uani 1 1 d .
H6A H 0.7759 0.0746 0.7391 0.034 Uiso 1 1 calc R
H6B H 0.7772 0.1721 0.6719 0.034 Uiso 1 1 calc R
H6C H 0.7712 0.2410 0.7457 0.034 Uiso 1 1 calc R
C7 C 0.90417(7) 0.0542(3) 0.75274(15) 0.0201(6) Uani 1 1 d .
H7A H 0.9060 0.0134 0.7992 0.030 Uiso 1 1 calc R
H7B H 0.9227 0.1166 0.7458 0.030 Uiso 1 1 calc R
H7C H 0.9040 -0.0213 0.7183 0.030 Uiso 1 1 calc R
C8 C 0.89116(7) 0.3397(3) 0.82720(14) 0.0213(6) Uani 1 1 d .
H8A H 0.8932 0.2900 0.8715 0.032 Uiso 1 1 calc R
H8B H 0.8836 0.4359 0.8350 0.032 Uiso 1 1 calc R
H8C H 0.9123 0.3424 0.8059 0.032 Uiso 1 1 calc R
C9 C 0.82424(7) 0.5559(3) 0.66197(14) 0.0167(6) Uani 1 1 d .
C10 C 0.83944(7) 0.5616(3) 0.59750(14) 0.0160(6) Uani 1 1 d .
H10 H 0.8286 0.5556 0.5534 0.019 Uiso 1 1 calc R
C11 C 0.87315(7) 0.5775(3) 0.60932(14) 0.0156(6) Uani 1 1 d .
C12 C 0.87941(7) 0.5794(3) 0.68202(15) 0.0178(6) Uani 1 1 d .
C13 C 0.84908(7) 0.5689(3) 0.71366(15) 0.0180(6) Uani 1 1 d .
H13 H 0.8460 0.5705 0.7620 0.022 Uiso 1 1 calc R
C14 C 0.78838(7) 0.5477(3) 0.67281(15) 0.0208(6) Uani 1 1 d .
H14A H 0.7847 0.5096 0.7189 0.031 Uiso 1 1 calc R
H14B H 0.7782 0.4861 0.6377 0.031 Uiso 1 1 calc R
H14C H 0.7789 0.6420 0.6689 0.031 Uiso 1 1 calc R
C15 C 0.89818(7) 0.6030(3) 0.55664(15) 0.0202(6) Uani 1 1 d .
H15A H 0.9036 0.5139 0.5345 0.030 Uiso 1 1 calc R
H15B H 0.9177 0.6429 0.5794 0.030 Uiso 1 1 calc R
H15C H 0.8896 0.6690 0.5216 0.030 Uiso 1 1 calc R
C16 C 0.91118(7) 0.6145(3) 0.71858(15) 0.0227(7) Uani 1 1 d .
H16A H 0.9076 0.6337 0.7674 0.034 Uiso 1 1 calc R
H16B H 0.9206 0.6978 0.6973 0.034 Uiso 1 1 calc R
H16C H 0.9261 0.5349 0.7149 0.034 Uiso 1 1 calc R
C17 C 0.82724(7) -0.0792(3) 0.53757(14) 0.0161(6) Uani 1 1 d .
C18 C 0.82104(7) -0.0857(3) 0.46468(15) 0.0167(6) Uani 1 1 d .
C19 C 0.85063(7) -0.0676(3) 0.43251(15) 0.0175(6) Uani 1 1 d .
H19 H 0.8535 -0.0683 0.3841 0.021 Uiso 1 1 calc R
C20 C 0.87577(7) -0.0480(3) 0.48451(14) 0.0155(6) Uani 1 1 d .
C21 C 0.86096(7) -0.0585(3) 0.54917(14) 0.0144(6) Uani 1 1 d .
H21 H 0.8719 -0.0526 0.5931 0.017 Uiso 1 1 calc R
C22 C 0.80165(7) -0.1065(3) 0.58882(16) 0.0207(6) Uani 1 1 d .
H22A H 0.8118 -0.1442 0.6315 0.031 Uiso 1 1 calc R
H22B H 0.7860 -0.1747 0.5695 0.031 Uiso 1 1 calc R
H22C H 0.7905 -0.0183 0.5989 0.031 Uiso 1 1 calc R
C23 C 0.78864(7) -0.1173(3) 0.43024(16) 0.0220(6) Uani 1 1 d .
H23A H 0.7909 -0.1225 0.3801 0.033 Uiso 1 1 calc R
H23B H 0.7733 -0.0425 0.4409 0.033 Uiso 1 1 calc R
H23C H 0.7806 -0.2074 0.4472 0.033 Uiso 1 1 calc R
C24 C 0.91150(7) -0.0416(3) 0.47230(15) 0.0198(6) Uani 1 1 d .
H24A H 0.9223 0.0166 0.5080 0.030 Uiso 1 1 calc R
H24B H 0.9149 -0.0005 0.4268 0.030 Uiso 1 1 calc R
H24C H 0.9206 -0.1368 0.4741 0.030 Uiso 1 1 calc R
C25 C 0.82258(7) 0.3717(3) 0.41009(14) 0.0149(6) Uani 1 1 d .
C26 C 0.82572(7) 0.2488(3) 0.36924(13) 0.0151(6) Uani 1 1 d .
C27 C 0.85909(7) 0.2170(3) 0.36822(13) 0.0157(6) Uani 1 1 d .
H27 H 0.8682 0.1411 0.3436 0.019 Uiso 1 1 calc R
C28 C 0.87692(7) 0.3140(3) 0.40894(14) 0.0159(6) Uani 1 1 d .
C29 C 0.85383(7) 0.4099(3) 0.43550(13) 0.0142(6) Uani 1 1 d .
H29 H 0.8587 0.4869 0.4654 0.017 Uiso 1 1 calc R
C30 C 0.79212(7) 0.4539(3) 0.41972(15) 0.0196(6) Uani 1 1 d .
H30A H 0.7946 0.5113 0.4616 0.029 Uiso 1 1 calc R
H30B H 0.7739 0.3889 0.4242 0.029 Uiso 1 1 calc R
H30C H 0.7880 0.5151 0.3797 0.029 Uiso 1 1 calc R
C31 C 0.79908(7) 0.1764(3) 0.32816(14) 0.0208(6) Uani 1 1 d .
H31A H 0.7922 0.2354 0.2888 0.031 Uiso 1 1 calc R
H31B H 0.7806 0.1605 0.3575 0.031 Uiso 1 1 calc R
H31C H 0.8070 0.0859 0.3114 0.031 Uiso 1 1 calc R
C32 C 0.91316(7) 0.3255(3) 0.41548(14) 0.0198(6) Uani 1 1 d .
H32A H 0.9230 0.2454 0.3923 0.030 Uiso 1 1 calc R
H32B H 0.9201 0.3255 0.4644 0.030 Uiso 1 1 calc R
H32C H 0.9201 0.4132 0.3940 0.030 Uiso 1 1 calc R
C33 C 0.95825(6) 0.3118(3) 0.57805(14) 0.0167(6) Uani 1 1 d .
H33 H 0.9539 0.4013 0.5522 0.020 Uiso 1 1 calc R
C34 C 0.97742(7) 0.2110(3) 0.53293(14) 0.0186(6) Uani 1 1 d .
H34A H 0.9800 0.1196 0.5570 0.022 Uiso 1 1 calc R
H34B H 0.9650 0.1943 0.4890 0.022 Uiso 1 1 calc R
C35 C 1.01085(7) 0.2686(4) 0.51720(16) 0.0244(7) Uani 1 1 d .
H35A H 1.0083 0.3553 0.4892 0.029 Uiso 1 1 calc R
H35B H 1.0226 0.1987 0.4898 0.029 Uiso 1 1 calc R
C36 C 1.03069(7) 0.3016(3) 0.58345(17) 0.0261(7) Uani 1 1 d .
H36A H 1.0356 0.2132 0.6088 0.031 Uiso 1 1 calc R
H36B H 1.0515 0.3453 0.5716 0.031 Uiso 1 1 calc R
C37 C 1.01227(7) 0.4012(3) 0.62961(16) 0.0257(7) Uani 1 1 d .
H37A H 1.0249 0.4151 0.6736 0.031 Uiso 1 1 calc R
H37B H 1.0099 0.4938 0.6066 0.031 Uiso 1 1 calc R
C38 C 0.97876(7) 0.3443(3) 0.64482(15) 0.0228(7) Uani 1 1 d .
H38A H 0.9672 0.4141 0.6726 0.027 Uiso 1 1 calc R
H38B H 0.9812 0.2572 0.6726 0.027 Uiso 1 1 calc R
C39 C 0.78994(7) 0.2440(3) 0.55132(14) 0.0136(5) Uani 1 1 d .
N1 N 0.88059(5) 0.2476(2) 0.56765(11) 0.0133(5) Uani 1 1 d .
N2 N 0.81734(5) 0.2648(2) 0.58400(11) 0.0139(5) Uani 1 1 d .
O1 O 0.78956(4) 0.1761(2) 0.49308(9) 0.0143(4) Uani 1 1 d .
O1S O 0.0000 0.9992(8) 0.7500 0.185(5) Uani 1 2 d SD
Si1 Si 0.918086(18) 0.23405(8) 0.60549(4) 0.01434(15) Uani 1 1 d .
Hf1 Hf 0.854855(2) 0.328393(12) 0.651671(5) 0.01084(3) Uani 1 1 d .
Hf2 Hf 0.844134(2) 0.171544(12) 0.493970(5) 0.01092(3) Uani 1 1 d .
H1SI H 0.9136(7) 0.304(3) 0.6702(14) 0.014(7) Uiso 1 1 d .
H2SI H 0.9277(7) 0.098(3) 0.6243(14) 0.017(8) Uiso 1 1 d .
H39 H 0.7697(8) 0.277(3) 0.5647(16) 0.023(8) Uiso 1 1 d .

loop_
_atom_site_aniso_label
_atom_site_aniso_U_11
_atom_site_aniso_U_22
_atom_site_aniso_U_33
_atom_site_aniso_U_23
_atom_site_aniso_U_13
_atom_site_aniso_U_12
C1 0.0154(13) 0.0199(15) 0.0129(13) 0.0059(11) 0.0021(10) -0.0012(12)
C1S 0.095(5) 0.108(5) 0.125(6) -0.047(4) 0.020(5) 0.022(4)
C2 0.0169(14) 0.0159(14) 0.0120(13) 0.0028(11) 0.0010(11) -0.0006(11)
C2S 0.183(9) 0.124(8) 0.107(6) 0.044(5) -0.003(6) 0.013(7)
C3 0.0161(14) 0.0175(15) 0.0133(13) 0.0054(11) 0.0030(11) 0.0008(11)
C4 0.0182(14) 0.0195(15) 0.0094(13) 0.0028(11) 0.0018(11) -0.0018(12)
C5 0.0175(14) 0.0209(15) 0.0110(13) 0.0035(11) 0.0045(11) 0.0029(12)
C6 0.0146(14) 0.0306(17) 0.0225(15) 0.0086(14) 0.0028(11) -0.0009(13)
C7 0.0180(15) 0.0236(16) 0.0187(15) 0.0052(12) 0.0021(11) 0.0015(12)
C8 0.0210(15) 0.0267(17) 0.0161(14) 0.0000(13) -0.0021(11) -0.0025(13)
C9 0.0180(14) 0.0129(14) 0.0196(14) -0.0014(11) 0.0036(11) 0.0016(11)
C10 0.0190(14) 0.0119(14) 0.0172(14) 0.0015(11) 0.0020(11) 0.0028(11)
C11 0.0197(15) 0.0087(13) 0.0188(14) -0.0004(11) 0.0045(11) 0.0003(11)
C12 0.0187(15) 0.0134(14) 0.0216(15) -0.0012(11) 0.0034(12) 0.0004(12)
C13 0.0247(16) 0.0119(14) 0.0177(14) -0.0033(11) 0.0049(12) 0.0007(12)
C14 0.0182(15) 0.0197(16) 0.0249(16) 0.0003(12) 0.0050(12) 0.0038(12)
C15 0.0222(16) 0.0172(15) 0.0214(15) 0.0019(12) 0.0048(12) -0.0016(12)
C16 0.0239(16) 0.0220(16) 0.0221(16) -0.0048(13) -0.0001(13) -0.0033(13)
C17 0.0201(15) 0.0088(13) 0.0195(14) 0.0011(11) 0.0019(11) 0.0009(11)
C18 0.0197(15) 0.0093(13) 0.0211(15) -0.0024(11) 0.0003(12) 0.0012(11)
C19 0.0225(15) 0.0132(14) 0.0170(14) -0.0032(11) 0.0020(12) 0.0053(12)
C20 0.0164(14) 0.0113(14) 0.0189(14) -0.0023(11) 0.0012(11) 0.0031(11)
C21 0.0195(14) 0.0078(13) 0.0158(13) 0.0004(10) 0.0007(11) 0.0025(11)
C22 0.0202(15) 0.0163(15) 0.0258(16) 0.0018(13) 0.0055(12) -0.0012(12)
C23 0.0212(16) 0.0195(15) 0.0248(16) -0.0040(12) -0.0032(12) -0.0014(13)
C24 0.0191(15) 0.0181(15) 0.0223(15) -0.0003(12) 0.0036(12) 0.0040(12)
C25 0.0169(14) 0.0154(14) 0.0124(13) 0.0051(11) 0.0016(11) 0.0024(11)
C26 0.0181(14) 0.0163(15) 0.0109(13) 0.0043(11) 0.0014(11) -0.0003(11)
C27 0.0181(14) 0.0182(14) 0.0111(13) 0.0023(11) 0.0037(11) 0.0015(11)
C28 0.0157(13) 0.0196(15) 0.0127(13) 0.0074(11) 0.0037(10) 0.0007(12)
C29 0.0176(14) 0.0130(14) 0.0120(13) 0.0019(11) 0.0019(11) 0.0007(11)
C30 0.0174(15) 0.0181(15) 0.0234(15) 0.0054(12) 0.0015(12) 0.0035(12)
C31 0.0193(15) 0.0257(16) 0.0172(14) 0.0006(13) -0.0027(11) -0.0007(13)
C32 0.0154(14) 0.0269(16) 0.0172(14) 0.0048(13) 0.0022(11) 0.0002(13)
C33 0.0112(13) 0.0208(15) 0.0181(14) -0.0012(12) 0.0021(10) 0.0016(11)
C34 0.0142(14) 0.0257(16) 0.0159(14) -0.0022(12) -0.0001(11) 0.0014(12)
C35 0.0152(15) 0.0330(18) 0.0251(16) -0.0013(14) 0.0037(12) 0.0032(13)
C36 0.0121(14) 0.0327(19) 0.0335(18) -0.0050(14) 0.0000(12) 0.0003(13)
C37 0.0162(15) 0.0315(18) 0.0289(17) -0.0051(14) -0.0038(12) -0.0019(13)
C38 0.0157(14) 0.0312(18) 0.0215(15) -0.0062(13) -0.0011(11) 0.0017(13)
C39 0.0133(14) 0.0124(14) 0.0153(14) 0.0037(11) 0.0037(11) -0.0001(11)
N1 0.0133(11) 0.0127(12) 0.0140(11) 0.0012(9) 0.0032(9) 0.0015(9)
N2 0.0154(12) 0.0127(11) 0.0138(11) 0.0025(9) 0.0027(9) 0.0012(9)
O1 0.0141(9) 0.0142(9) 0.0146(9) -0.0007(8) 0.0007(7) 0.0004(8)
O1S 0.262(11) 0.066(5) 0.219(11) 0.000 -0.082(10) 0.000
Si1 0.0128(4) 0.0167(4) 0.0137(4) 0.0005(3) 0.0021(3) 0.0018(3)
Hf1 0.01107(6) 0.01141(6) 0.01015(6) 0.00024(4) 0.00174(4) 0.00045(4)
Hf2 0.01149(6) 0.01078(6) 0.01060(6) 0.00066(4) 0.00160(4) 0.00151(4)

loop_
_atom_type_symbol
_atom_type_description
_atom_type_scat_dispersion_real
_atom_type_scat_dispersion_imag
_atom_type_scat_source
C C 0.0033 0.0016 'International Tables Vol C Tables 4.2.6.8 and 6.1.1.4'
H H 0.0000 0.0000 'International Tables Vol C Tables 4.2.6.8 and 6.1.1.4'
N N 0.0061 0.0033 'International Tables Vol C Tables 4.2.6.8 and 6.1.1.4'
O O 0.0106 0.0060 'International Tables Vol C Tables 4.2.6.8 and 6.1.1.4'
Si Si 0.0817 0.0704 'International Tables Vol C Tables 4.2.6.8 and 6.1.1.4'
Hf Hf -0.5830 6.1852 'International Tables Vol C Tables 4.2.6.8 and 6.1.1.4'

loop_
_geom_angle_atom_site_label_1
_geom_angle_atom_site_label_2
_geom_angle_atom_site_label_3
_geom_angle
_geom_angle_site_symmetry_1
_geom_angle_site_symmetry_3
C5 C1 C2 106.3(2) . .
C5 C1 C6 125.2(3) . .
C2 C1 C6 128.0(3) . .
C5 C1 Hf1 73.61(15) . .
C2 C1 Hf1 73.93(15) . .
C6 C1 Hf1 123.23(18) . .
C1S C1S C2S 105.4(4) 2_556 .
C3 C2 C1 109.1(2) . .
C3 C2 Hf1 76.04(16) . .
C1 C2 Hf1 74.49(16) . .
O1S C2S C1S 108.1(6) . .
C2 C3 C4 107.7(2) . .
C2 C3 C7 126.8(3) . .
C4 C3 C7 124.3(3) . .
C2 C3 Hf1 73.07(15) . .
C4 C3 Hf1 72.10(15) . .
C7 C3 Hf1 130.12(18) . .
C3 C4 C5 107.2(2) . .
C3 C4 C8 125.3(3) . .
C5 C4 C8 126.3(3) . .
C3 C4 Hf1 76.64(15) . .
C5 C4 Hf1 74.40(15) . .
C8 C4 Hf1 124.74(19) . .
C1 C5 C4 109.5(3) . .
C1 C5 Hf1 75.26(15) . .
C4 C5 Hf1 73.89(15) . .
C13 C9 C10 106.7(2) . .
C13 C9 C14 126.7(3) . .
C10 C9 C14 126.5(3) . .
C13 C9 Hf1 77.20(16) . .
C10 C9 Hf1 73.88(15) . .
C14 C9 Hf1 117.78(19) . .
C11 C10 C9 109.2(2) . .
C11 C10 Hf1 78.20(16) . .
C9 C10 Hf1 73.38(16) . .
C10 C11 C12 107.6(2) . .
C10 C11 C15 127.5(3) . .
C12 C11 C15 124.6(3) . .
C10 C11 Hf1 70.12(15) . .
C12 C11 Hf1 75.24(16) . .
C15 C11 Hf1 124.93(18) . .
C13 C12 C11 107.3(2) . .
C13 C12 C16 125.5(3) . .
C11 C12 C16 126.2(3) . .
C13 C12 Hf1 72.34(16) . .
C11 C12 Hf1 73.49(16) . .
C16 C12 Hf1 128.58(19) . .
C9 C13 C12 109.2(2) . .
C9 C13 Hf1 70.84(15) . .
C12 C13 Hf1 76.31(16) . .
C21 C17 C18 107.5(2) . .
C21 C17 C22 129.3(3) . .
C18 C17 C22 123.0(3) . .
C21 C17 Hf2 69.73(15) . .
C18 C17 Hf2 76.17(16) . .
C22 C17 Hf2 124.81(19) . .
C19 C18 C17 108.0(2) . .
C19 C18 C23 127.1(3) . .
C17 C18 C23 124.8(3) . .
C19 C18 Hf2 70.94(15) . .
C17 C18 Hf2 72.69(15) . .
C23 C18 Hf2 125.47(19) . .
C18 C19 C20 108.9(2) . .
C18 C19 Hf2 78.20(16) . .
C20 C19 Hf2 69.29(15) . .
C21 C20 C19 106.7(2) . .
C21 C20 C24 126.9(3) . .
C19 C20 C24 125.7(2) . .
C21 C20 Hf2 75.34(15) . .
C19 C20 Hf2 77.97(15) . .
C24 C20 Hf2 120.11(19) . .
C17 C21 C20 109.0(2) . .
C17 C21 Hf2 78.50(16) . .
C20 C21 Hf2 71.66(15) . .
C29 C25 C26 107.7(2) . .
C29 C25 C30 125.6(3) . .
C26 C25 C30 126.4(3) . .
C29 C25 Hf2 71.87(15) . .
C26 C25 Hf2 73.34(15) . .
C30 C25 Hf2 124.37(18) . .
C27 C26 C25 107.1(2) . .
C27 C26 C31 126.2(3) . .
C25 C26 C31 126.3(3) . .
C27 C26 Hf2 72.78(15) . .
C25 C26 Hf2 75.24(15) . .
C31 C26 Hf2 122.90(18) . .
C28 C27 C26 110.0(3) . .
C28 C27 Hf2 73.63(15) . .
C26 C27 Hf2 75.63(15) . .
C27 C28 C29 106.2(2) . .
C27 C28 C32 126.5(3) . .
C29 C28 C32 126.8(3) . .
C27 C28 Hf2 74.66(15) . .
C29 C28 Hf2 74.29(15) . .
C32 C28 Hf2 122.34(18) . .
C25 C29 C28 108.9(2) . .
C25 C29 Hf2 76.73(16) . .
C28 C29 Hf2 73.36(15) . .
C34 C33 C38 108.8(2) . .
C34 C33 Si1 112.9(2) . .
C38 C33 Si1 107.25(19) . .
C35 C34 C33 112.3(2) . .
C34 C35 C36 111.4(2) . .
C37 C36 C35 110.9(2) . .
C38 C37 C36 111.7(3) . .
C37 C38 C33 112.3(2) . .
N2 C39 O1 118.9(2) . .
N2 C39 Hf2 60.20(15) . .
O1 C39 Hf2 58.95(13) . .
Si1 N1 Hf1 99.92(11) . .
Si1 N1 Hf2 149.75(13) . .
Hf1 N1 Hf2 105.76(9) . .
C39 N2 Hf1 166.2(2) . .
C39 N2 Hf2 90.42(17) . .
Hf1 N2 Hf2 102.92(9) . .
C39 O1 Hf2 91.44(15) . .
C2S O1S C2S 109.2(8) . 2_556
N1 Si1 C33 129.77(12) . .
N1 Si1 Hf1 45.47(8) . .
C33 Si1 Hf1 139.39(9) . .
N2 Hf1 N1 78.11(9) . .
N2 Hf1 C9 86.33(9) . .
N1 Hf1 C9 129.79(9) . .
N2 Hf1 C10 79.85(9) . .
N1 Hf1 C10 97.17(9) . .
C9 Hf1 C10 32.74(9) . .
N2 Hf1 C4 130.55(9) . .
N1 Hf1 C4 124.47(9) . .
C9 Hf1 C4 101.87(9) . .
C10 Hf1 C4 129.94(9) . .
N2 Hf1 C13 117.89(9) . .
N1 Hf1 C13 136.96(9) . .
C9 Hf1 C13 31.96(9) . .
C10 Hf1 C13 52.61(9) . .
C4 Hf1 C13 77.35(9) . .
N2 Hf1 C5 105.20(9) . .
N1 Hf1 C5 148.20(9) . .
C9 Hf1 C5 81.91(9) . .
C10 Hf1 C5 114.61(9) . .
C4 Hf1 C5 31.70(8) . .
C13 Hf1 C5 70.24(9) . .
N2 Hf1 C2 84.35(9) . .
N1 Hf1 C2 98.54(9) . .
C9 Hf1 C2 127.28(9) . .
C10 Hf1 C2 154.88(9) . .
C4 Hf1 C2 51.82(9) . .
C13 Hf1 C2 121.53(9) . .
C5 Hf1 C2 51.43(9) . .
N2 Hf1 C1 78.43(8) . .
N1 Hf1 C1 126.33(9) . .
C9 Hf1 C1 95.75(9) . .
C10 Hf1 C1 124.85(9) . .
C4 Hf1 C1 52.40(8) . .
C13 Hf1 C1 96.62(9) . .
C5 Hf1 C1 31.14(9) . .
C2 Hf1 C1 31.58(8) . .
N2 Hf1 C11 106.34(9) . .
N1 Hf1 C11 85.88(8) . .
C9 Hf1 C11 53.24(9) . .
C10 Hf1 C11 31.68(9) . .
C4 Hf1 C11 117.61(9) . .
C13 Hf1 C11 51.95(9) . .
C5 Hf1 C11 121.86(9) . .
C2 Hf1 C11 169.13(9) . .
C1 Hf1 C11 147.24(9) . .
N2 Hf1 C12 132.12(9) . .
N1 Hf1 C12 107.32(9) . .
C9 Hf1 C12 52.94(9) . .
C10 Hf1 C12 52.34(9) . .
C4 Hf1 C12 86.53(9) . .
C13 Hf1 C12 31.35(8) . .
C5 Hf1 C12 93.87(9) . .
C2 Hf1 C12 138.34(9) . .
C1 Hf1 C12 124.12(9) . .
C11 Hf1 C12 31.27(8) . .
N2 Hf1 C3 114.55(9) . .
N1 Hf1 C3 97.87(8) . .
C9 Hf1 C3 131.70(9) . .
C10 Hf1 C3 161.06(9) . .
C4 Hf1 C3 31.26(9) . .
C13 Hf1 C3 108.49(9) . .
C5 Hf1 C3 51.45(9) . .
C2 Hf1 C3 30.89(8) . .
C1 Hf1 C3 51.82(8) . .
C11 Hf1 C3 138.86(9) . .
C12 Hf1 C3 111.71(9) . .
N1 Hf2 O1 132.05(7) . .
N1 Hf2 N2 73.17(8) . .
O1 Hf2 N2 58.90(7) . .
N1 Hf2 C20 88.58(9) . .
O1 Hf2 C20 123.14(8) . .
N2 Hf2 C20 131.16(8) . .
N1 Hf2 C21 80.60(9) . .
O1 Hf2 C21 106.19(8) . .
N2 Hf2 C21 98.44(8) . .
C20 Hf2 C21 33.00(9) . .
N1 Hf2 C28 82.87(8) . .
O1 Hf2 C28 122.59(8) . .
N2 Hf2 C28 124.81(9) . .
C20 Hf2 C28 96.01(9) . .
C21 Hf2 C28 126.03(9) . .
N1 Hf2 C29 83.09(8) . .
O1 Hf2 C29 98.77(8) . .
N2 Hf2 C29 94.75(8) . .
C20 Hf2 C29 128.27(9) . .
C21 Hf2 C29 155.03(9) . .
C28 Hf2 C29 32.35(8) . .
N1 Hf2 C27 112.52(9) . .
O1 Hf2 C27 105.47(8) . .
N2 Hf2 C27 143.15(9) . .
C20 Hf2 C27 85.67(9) . .
C21 Hf2 C27 118.36(9) . .
C28 Hf2 C27 31.72(9) . .
C29 Hf2 C27 52.25(9) . .
N1 Hf2 C19 121.13(9) . .
O1 Hf2 C19 97.78(8) . .
N2 Hf2 C19 139.12(9) . .
C20 Hf2 C19 32.74(9) . .
C21 Hf2 C19 53.16(9) . .
C28 Hf2 C19 95.84(9) . .
C29 Hf2 C19 123.46(9) . .
C27 Hf2 C19 71.25(9) . .
N1 Hf2 C26 133.51(9) . .
O1 Hf2 C26 74.50(8) . .
N2 Hf2 C26 117.79(8) . .
C20 Hf2 C26 107.71(9) . .
C21 Hf2 C26 134.62(9) . .
C28 Hf2 C26 52.95(9) . .
C29 Hf2 C26 52.34(9) . .
C27 Hf2 C26 31.59(8) . .
C19 Hf2 C26 81.53(9) . .
N1 Hf2 C39 102.45(8) . .
O1 Hf2 C39 29.62(7) . .
N2 Hf2 C39 29.37(8) . .
C20 Hf2 C39 135.50(9) . .
C21 Hf2 C39 105.85(8) . .
C28 Hf2 C39 127.85(8) . .
C29 Hf2 C39 96.02(8) . .
C27 Hf2 C39 126.59(9) . .
C19 Hf2 C39 122.04(9) . .
C26 Hf2 C39 95.50(8) . .
N1 Hf2 C17 106.13(9) . .
O1 Hf2 C17 75.08(8) . .
N2 Hf2 C17 87.95(8) . .
C20 Hf2 C17 53.60(9) . .
C21 Hf2 C17 31.78(8) . .
C28 Hf2 C17 147.02(9) . .
C29 Hf2 C17 170.79(9) . .
C27 Hf2 C17 122.16(9) . .
C19 Hf2 C17 52.04(9) . .
C26 Hf2 C17 118.73(9) . .
C39 Hf2 C17 82.02(8) . .

loop_
_geom_bond_atom_site_label_1
_geom_bond_atom_site_label_2
_geom_bond_distance
_geom_bond_site_symmetry_2
C1 C5 1.403(4) .
C1 C2 1.426(4) .
C1 C6 1.497(4) .
C1 Hf1 2.624(3) .
C1S C1S 1.438(12) 2_556
C1S C2S 1.491(9) .
C2 C3 1.404(4) .
C2 Hf1 2.617(3) .
C2S O1S 1.400(8) .
C3 C4 1.416(4) .
C3 C7 1.506(4) .
C3 Hf1 2.654(3) .
C4 C5 1.420(4) .
C4 C8 1.500(4) .
C4 Hf1 2.596(3) .
C5 Hf1 2.603(3) .
C9 C13 1.411(4) .
C9 C10 1.421(4) .
C9 C14 1.506(4) .
C9 Hf1 2.518(3) .
C10 C11 1.410(4) .
C10 Hf1 2.524(3) .
C11 C12 1.422(4) .
C11 C15 1.501(4) .
C11 Hf1 2.627(3) .
C12 C13 1.419(4) .
C12 C16 1.504(4) .
C12 Hf1 2.650(3) .
C13 Hf1 2.599(3) .
C17 C21 1.415(4) .
C17 C18 1.427(4) .
C17 C22 1.501(4) .
C17 Hf2 2.633(3) .
C18 C19 1.404(4) .
C18 C23 1.502(4) .
C18 Hf2 2.678(3) .
C19 C20 1.430(4) .
C19 Hf2 2.586(3) .
C20 C21 1.419(4) .
C20 C24 1.505(4) .
C20 Hf2 2.473(3) .
C21 Hf2 2.521(3) .
C25 C29 1.410(4) .
C25 C26 1.420(4) .
C25 C30 1.499(4) .
C25 Hf2 2.635(3) .
C26 C27 1.412(4) .
C26 C31 1.500(4) .
C26 Hf2 2.610(3) .
C27 C28 1.403(4) .
C27 Hf2 2.574(3) .
C28 C29 1.430(4) .
C28 C32 1.501(4) .
C28 Hf2 2.561(3) .
C29 Hf2 2.573(3) .
C33 C34 1.538(4) .
C33 C38 1.549(4) .
C33 Si1 1.910(3) .
C34 C35 1.527(4) .
C35 C36 1.528(4) .
C36 C37 1.526(4) .
C37 C38 1.525(4) .
C39 N2 1.290(3) .
C39 O1 1.300(3) .
C39 Hf2 2.629(3) .
N1 Si1 1.692(2) .
N1 Hf1 2.123(2) .
N1 Hf2 2.158(2) .
N2 Hf1 2.080(2) .
N2 Hf2 2.282(2) .
O1 Hf2 2.2533(18) .
O1S C2S 1.400(8) 2_556
Si1 Hf1 2.9337(8) .

loop_
_geom_torsion_atom_site_label_1
_geom_torsion_atom_site_label_2
_geom_torsion_atom_site_label_3
_geom_torsion_atom_site_label_4
_geom_torsion
_geom_torsion_site_symmetry_1
_geom_torsion_site_symmetry_4
C5 C1 C2 C3 1.8(3) . .
C6 C1 C2 C3 -171.3(3) . .
Hf1 C1 C2 C3 68.81(19) . .
C5 C1 C2 Hf1 -67.01(18) . .
C6 C1 C2 Hf1 119.9(3) . .
C1S C1S C2S O1S 16.1(10) 2_556 .
C1 C2 C3 C4 -3.5(3) . .
Hf1 C2 C3 C4 64.24(19) . .
C1 C2 C3 C7 164.4(3) . .
Hf1 C2 C3 C7 -127.9(3) . .
C1 C2 C3 Hf1 -67.78(19) . .
C2 C3 C4 C5 3.9(3) . .
C7 C3 C4 C5 -164.4(2) . .
Hf1 C3 C4 C5 68.74(18) . .
C2 C3 C4 C8 171.8(3) . .
C7 C3 C4 C8 3.5(4) . .
Hf1 C3 C4 C8 -123.3(3) . .
C2 C3 C4 Hf1 -64.87(19) . .
C7 C3 C4 Hf1 126.8(3) . .
C2 C1 C5 C4 0.6(3) . .
C6 C1 C5 C4 174.0(3) . .
Hf1 C1 C5 C4 -66.59(19) . .
C2 C1 C5 Hf1 67.23(18) . .
C6 C1 C5 Hf1 -119.4(3) . .
C3 C4 C5 C1 -2.8(3) . .
C8 C4 C5 C1 -170.6(3) . .
Hf1 C4 C5 C1 67.48(19) . .
C3 C4 C5 Hf1 -70.28(18) . .
C8 C4 C5 Hf1 121.9(3) . .
C13 C9 C10 C11 0.2(3) . .
C14 C9 C10 C11 176.3(3) . .
Hf1 C9 C10 C11 -70.7(2) . .
C13 C9 C10 Hf1 70.90(19) . .
C14 C9 C10 Hf1 -112.9(3) . .
C9 C10 C11 C12 1.0(3) . .
Hf1 C10 C11 C12 -66.5(2) . .
C9 C10 C11 C15 -173.1(3) . .
Hf1 C10 C11 C15 119.3(3) . .
C9 C10 C11 Hf1 67.53(19) . .
C10 C11 C12 C13 -1.8(3) . .
C15 C11 C12 C13 172.6(3) . .
Hf1 C11 C12 C13 -64.91(19) . .
C10 C11 C12 C16 -170.8(3) . .
C15 C11 C12 C16 3.6(5) . .
Hf1 C11 C12 C16 126.1(3) . .
C10 C11 C12 Hf1 63.11(19) . .
C15 C11 C12 Hf1 -122.5(3) . .
C10 C9 C13 C12 -1.3(3) . .
C14 C9 C13 C12 -177.5(3) . .
Hf1 C9 C13 C12 67.3(2) . .
C10 C9 C13 Hf1 -68.58(19) . .
C14 C9 C13 Hf1 115.3(3) . .
C11 C12 C13 C9 1.9(3) . .
C16 C12 C13 C9 171.0(3) . .
Hf1 C12 C13 C9 -63.74(19) . .
C11 C12 C13 Hf1 65.68(19) . .
C16 C12 C13 Hf1 -125.2(3) . .
C21 C17 C18 C19 -0.6(3) . .
C22 C17 C18 C19 -174.7(2) . .
Hf2 C17 C18 C19 62.55(19) . .
C21 C17 C18 C23 175.3(3) . .
C22 C17 C18 C23 1.2(4) . .
Hf2 C17 C18 C23 -121.6(3) . .
C21 C17 C18 Hf2 -63.15(18) . .
C22 C17 C18 Hf2 122.7(3) . .
C17 C18 C19 C20 -0.6(3) . .
C23 C18 C19 C20 -176.4(3) . .
Hf2 C18 C19 C20 63.06(19) . .
C17 C18 C19 Hf2 -63.68(19) . .
C23 C18 C19 Hf2 120.6(3) . .
C18 C19 C20 C21 1.6(3) . .
Hf2 C19 C20 C21 70.49(18) . .
C18 C19 C20 C24 172.5(3) . .
Hf2 C19 C20 C24 -118.6(3) . .
C18 C19 C20 Hf2 -68.9(2) . .
C18 C17 C21 C20 1.6(3) . .
C22 C17 C21 C20 175.2(3) . .
Hf2 C17 C21 C20 -65.83(18) . .
C18 C17 C21 Hf2 67.45(19) . .
C22 C17 C21 Hf2 -118.9(3) . .
C19 C20 C21 C17 -2.0(3) . .
C24 C20 C21 C17 -172.8(3) . .
Hf2 C20 C21 C17 70.37(19) . .
C19 C20 C21 Hf2 -72.34(19) . .
C24 C20 C21 Hf2 116.9(3) . .
C29 C25 C26 C27 -2.2(3) . .
C30 C25 C26 C27 172.9(3) . .
Hf2 C25 C26 C27 -66.32(18) . .
C29 C25 C26 C31 -175.7(3) . .
C30 C25 C26 C31 -0.5(4) . .
Hf2 C25 C26 C31 120.2(3) . .
C29 C25 C26 Hf2 64.11(18) . .
C30 C25 C26 Hf2 -120.8(3) . .
C25 C26 C27 C28 1.8(3) . .
C31 C26 C27 C28 175.2(3) . .
Hf2 C26 C27 C28 -66.23(19) . .
C25 C26 C27 Hf2 68.00(18) . .
C31 C26 C27 Hf2 -118.5(3) . .
C26 C27 C28 C29 -0.6(3) . .
Hf2 C27 C28 C29 -68.14(18) . .
C26 C27 C28 C32 -173.3(3) . .
Hf2 C27 C28 C32 119.1(3) . .
C26 C27 C28 Hf2 67.53(19) . .
C26 C25 C29 C28 1.9(3) . .
C30 C25 C29 C28 -173.3(2) . .
Hf2 C25 C29 C28 66.95(18) . .
C26 C25 C29 Hf2 -65.08(19) . .
C30 C25 C29 Hf2 119.8(3) . .
C27 C28 C29 C25 -0.8(3) . .
C32 C28 C29 C25 171.9(3) . .
Hf2 C28 C29 C25 -69.18(19) . .
C27 C28 C29 Hf2 68.40(18) . .
C32 C28 C29 Hf2 -118.9(3) . .
C38 C33 C34 C35 -55.5(3) . .
Si1 C33 C34 C35 -174.5(2) . .
C33 C34 C35 C36 56.7(3) . .
C34 C35 C36 C37 -54.9(4) . .
C35 C36 C37 C38 54.6(4) . .
C36 C37 C38 C33 -55.7(3) . .
C34 C33 C38 C37 55.1(3) . .
Si1 C33 C38 C37 177.4(2) . .
O1 C39 N2 Hf1 172.1(7) . .
Hf2 C39 N2 Hf1 166.1(9) . .
O1 C39 N2 Hf2 6.0(2) . .
N2 C39 O1 Hf2 -6.1(3) . .
C1S C2S O1S C2S -6.1(4) . 2_556
Hf1 N1 Si1 C33 -124.53(14) . .
Hf2 N1 Si1 C33 87.6(3) . .
Hf2 N1 Si1 Hf1 -147.9(3) . .
C34 C33 Si1 N1 -92.8(2) . .
C38 C33 Si1 N1 147.34(19) . .
C34 C33 Si1 Hf1 -157.31(14) . .
C38 C33 Si1 Hf1 82.9(2) . .
C39 N2 Hf1 N1 -164.2(8) . .
Hf2 N2 Hf1 N1 1.48(9) . .
C39 N2 Hf1 C9 -32.2(8) . .
Hf2 N2 Hf1 C9 133.46(10) . .
C39 N2 Hf1 C10 -64.6(8) . .
Hf2 N2 Hf1 C10 101.11(10) . .
C39 N2 Hf1 C4 70.2(9) . .
Hf2 N2 Hf1 C4 -124.05(10) . .
C39 N2 Hf1 C13 -27.0(9) . .
Hf2 N2 Hf1 C13 138.67(9) . .
C39 N2 Hf1 C5 48.3(8) . .
Hf2 N2 Hf1 C5 -145.95(9) . .
C39 N2 Hf1 C2 95.8(8) . .
Hf2 N2 Hf1 C2 -98.50(10) . .
C39 N2 Hf1 C1 64.4(8) . .
Hf2 N2 Hf1 C1 -129.90(11) . .
C39 N2 Hf1 C11 -82.2(8) . .
Hf2 N2 Hf1 C11 83.53(10) . .
C39 N2 Hf1 C12 -61.5(9) . .
Hf2 N2 Hf1 C12 104.17(11) . .
C39 N2 Hf1 C3 102.5(8) . .
Hf2 N2 Hf1 C3 -91.82(10) . .
Si1 N1 Hf1 N2 -165.44(12) . .
Hf2 N1 Hf1 N2 -1.58(9) . .
Si1 N1 Hf1 C9 119.66(12) . .
Hf2 N1 Hf1 C9 -76.49(13) . .
Si1 N1 Hf1 C10 116.56(11) . .
Hf2 N1 Hf1 C10 -79.58(10) . .
Si1 N1 Hf1 C4 -34.04(15) . .
Hf2 N1 Hf1 C4 129.82(10) . .
Si1 N1 Hf1 C13 76.20(15) . .
Hf2 N1 Hf1 C13 -119.94(12) . .
Si1 N1 Hf1 C5 -65.7(2) . .
Hf2 N1 Hf1 C5 98.14(16) . .
Si1 N1 Hf1 C2 -83.11(11) . .
Hf2 N1 Hf1 C2 80.75(10) . .
Si1 N1 Hf1 C1 -99.60(12) . .
Hf2 N1 Hf1 C1 64.26(13) . .
Si1 N1 Hf1 C11 86.90(11) . .
Hf2 N1 Hf1 C11 -109.25(10) . .
Si1 N1 Hf1 C12 63.84(12) . .
Hf2 N1 Hf1 C12 -132.30(9) . .
Si1 N1 Hf1 C3 -51.90(12) . .
Hf2 N1 Hf1 C3 111.96(10) . .
C13 C9 Hf1 N2 171.27(17) . .
C10 C9 Hf1 N2 -76.90(17) . .
C14 C9 Hf1 N2 46.3(2) . .
C13 C9 Hf1 N1 -117.52(17) . .
C10 C9 Hf1 N1 -5.7(2) . .
C14 C9 Hf1 N1 117.6(2) . .
C13 C9 Hf1 C10 -111.8(2) . .
C14 C9 Hf1 C10 123.3(3) . .
C13 C9 Hf1 C4 40.56(17) . .
C10 C9 Hf1 C4 152.39(16) . .
C14 C9 Hf1 C4 -84.4(2) . .
C10 C9 Hf1 C13 111.8(2) . .
C14 C9 Hf1 C13 -124.9(3) . .
C13 C9 Hf1 C5 65.34(17) . .
C10 C9 Hf1 C5 177.17(17) . .
C14 C9 Hf1 C5 -59.6(2) . .
C13 C9 Hf1 C2 91.23(18) . .
C10 C9 Hf1 C2 -156.95(15) . .
C14 C9 Hf1 C2 -33.7(2) . .
C13 C9 Hf1 C1 93.30(17) . .
C10 C9 Hf1 C1 -154.87(16) . .
C14 C9 Hf1 C1 -31.6(2) . .
C13 C9 Hf1 C11 -75.16(17) . .
C10 C9 Hf1 C11 36.66(16) . .
C14 C9 Hf1 C11 159.9(2) . .
C13 C9 Hf1 C12 -35.77(16) . .
C10 C9 Hf1 C12 76.05(17) . .
C14 C9 Hf1 C12 -160.7(2) . .
C13 C9 Hf1 C3 51.2(2) . .
C10 C9 Hf1 C3 163.07(15) . .
C14 C9 Hf1 C3 -73.7(2) . .
C11 C10 Hf1 N2 -146.52(17) . .
C9 C10 Hf1 N2 99.10(17) . .
C11 C10 Hf1 N1 -70.02(17) . .
C9 C10 Hf1 N1 175.60(16) . .
C11 C10 Hf1 C9 114.4(2) . .
C11 C10 Hf1 C4 78.12(18) . .
C9 C10 Hf1 C4 -36.3(2) . .
C11 C10 Hf1 C13 76.18(17) . .
C9 C10 Hf1 C13 -38.20(16) . .
C11 C10 Hf1 C5 111.30(16) . .
C9 C10 Hf1 C5 -3.09(19) . .
C11 C10 Hf1 C2 161.61(19) . .
C9 C10 Hf1 C2 47.2(3) . .
C11 C10 Hf1 C1 145.37(15) . .
C9 C10 Hf1 C1 31.0(2) . .
C9 C10 Hf1 C11 -114.4(2) . .
C11 C10 Hf1 C12 36.35(15) . .
C9 C10 Hf1 C12 -78.03(18) . .
C11 C10 Hf1 C3 72.3(3) . .
C9 C10 Hf1 C3 -42.1(3) . .
C3 C4 Hf1 N2 69.17(19) . .
C5 C4 Hf1 N2 -43.2(2) . .
C8 C4 Hf1 N2 -166.9(2) . .
C3 C4 Hf1 N1 -35.82(19) . .
C5 C4 Hf1 N1 -148.23(16) . .
C8 C4 Hf1 N1 88.1(2) . .
C3 C4 Hf1 C9 164.54(16) . .
C5 C4 Hf1 C9 52.13(18) . .
C8 C4 Hf1 C9 -71.6(2) . .
C3 C4 Hf1 C10 -176.38(15) . .
C5 C4 Hf1 C10 71.2(2) . .
C8 C4 Hf1 C10 -52.5(3) . .
C3 C4 Hf1 C13 -174.80(17) . .
C5 C4 Hf1 C13 72.79(17) . .
C8 C4 Hf1 C13 -50.9(2) . .
C3 C4 Hf1 C5 112.4(2) . .
C8 C4 Hf1 C5 -123.7(3) . .
C3 C4 Hf1 C2 36.07(15) . .
C5 C4 Hf1 C2 -76.33(18) . .
C8 C4 Hf1 C2 160.0(3) . .
C3 C4 Hf1 C1 76.41(17) . .
C5 C4 Hf1 C1 -36.00(16) . .
C8 C4 Hf1 C1 -159.7(3) . .
C3 C4 Hf1 C11 -140.93(15) . .
C5 C4 Hf1 C11 106.66(17) . .
C8 C4 Hf1 C11 -17.0(3) . .
C3 C4 Hf1 C12 -144.48(17) . .
C5 C4 Hf1 C12 103.11(17) . .
C8 C4 Hf1 C12 -20.6(2) . .
C5 C4 Hf1 C3 -112.4(2) . .
C8 C4 Hf1 C3 123.9(3) . .
C9 C13 Hf1 N2 -9.87(19) . .
C12 C13 Hf1 N2 -126.15(17) . .
C9 C13 Hf1 N1 93.15(19) . .
C12 C13 Hf1 N1 -23.1(2) . .
C12 C13 Hf1 C9 -116.3(2) . .
C9 C13 Hf1 C10 39.19(16) . .
C12 C13 Hf1 C10 -77.09(18) . .
C9 C13 Hf1 C4 -139.29(17) . .
C12 C13 Hf1 C4 104.43(17) . .
C9 C13 Hf1 C5 -107.05(17) . .
C12 C13 Hf1 C5 136.67(18) . .
C9 C13 Hf1 C2 -111.05(17) . .
C12 C13 Hf1 C2 132.68(16) . .
C9 C13 Hf1 C1 -90.25(17) . .
C12 C13 Hf1 C1 153.47(17) . .
C9 C13 Hf1 C11 79.56(18) . .
C12 C13 Hf1 C11 -36.72(16) . .
C9 C13 Hf1 C12 116.3(2) . .
C9 C13 Hf1 C3 -142.13(16) . .
C12 C13 Hf1 C3 101.59(17) . .
C1 C5 Hf1 N2 31.59(18) . .
C4 C5 Hf1 N2 147.35(17) . .
C1 C5 Hf1 N1 -60.3(2) . .
C4 C5 Hf1 N1 55.5(2) . .
C1 C5 Hf1 C9 115.53(17) . .
C4 C5 Hf1 C9 -128.71(18) . .
C1 C5 Hf1 C10 117.21(17) . .
C4 C5 Hf1 C10 -127.02(17) . .
C1 C5 Hf1 C4 -115.8(2) . .
C1 C5 Hf1 C13 146.27(18) . .
C4 C5 Hf1 C13 -97.97(18) . .
C1 C5 Hf1 C2 -38.09(16) . .
C4 C5 Hf1 C2 77.68(18) . .
C4 C5 Hf1 C1 115.8(2) . .
C1 C5 Hf1 C11 152.39(16) . .
C4 C5 Hf1 C11 -91.85(18) . .
C1 C5 Hf1 C12 167.23(17) . .
C4 C5 Hf1 C12 -77.00(17) . .
C1 C5 Hf1 C3 -77.92(18) . .
C4 C5 Hf1 C3 37.84(16) . .
C3 C2 Hf1 N2 168.11(17) . .
C1 C2 Hf1 N2 -77.07(16) . .
C3 C2 Hf1 N1 91.07(17) . .
C1 C2 Hf1 N1 -154.11(16) . .
C3 C2 Hf1 C9 -110.87(17) . .
C1 C2 Hf1 C9 3.9(2) . .
C3 C2 Hf1 C10 -140.8(2) . .
C1 C2 Hf1 C10 -26.0(3) . .
C3 C2 Hf1 C4 -36.53(15) . .
C1 C2 Hf1 C4 78.30(17) . .
C3 C2 Hf1 C13 -72.50(18) . .
C1 C2 Hf1 C13 42.32(18) . .
C3 C2 Hf1 C5 -77.31(17) . .
C1 C2 Hf1 C5 37.52(15) . .
C3 C2 Hf1 C1 -114.8(2) . .
C3 C2 Hf1 C11 -22.3(5) . .
C1 C2 Hf1 C11 92.5(5) . .
C3 C2 Hf1 C12 -37.4(2) . .
C1 C2 Hf1 C12 77.46(19) . .
C1 C2 Hf1 C3 114.8(2) . .
C5 C1 Hf1 N2 -148.93(18) . .
C2 C1 Hf1 N2 98.11(17) . .
C6 C1 Hf1 N2 -27.2(2) . .
C5 C1 Hf1 N1 145.37(16) . .
C2 C1 Hf1 N1 32.41(19) . .
C6 C1 Hf1 N1 -92.9(2) . .
C5 C1 Hf1 C9 -63.88(17) . .
C2 C1 Hf1 C9 -176.84(16) . .
C6 C1 Hf1 C9 57.9(2) . .
C5 C1 Hf1 C10 -80.14(18) . .
C2 C1 Hf1 C10 166.90(15) . .
C6 C1 Hf1 C10 41.6(3) . .
C5 C1 Hf1 C4 36.68(16) . .
C2 C1 Hf1 C4 -76.28(17) . .
C6 C1 Hf1 C4 158.4(3) . .
C5 C1 Hf1 C13 -31.75(17) . .
C2 C1 Hf1 C13 -144.71(16) . .
C6 C1 Hf1 C13 90.0(2) . .
C2 C1 Hf1 C5 -113.0(2) . .
C6 C1 Hf1 C5 121.8(3) . .
C5 C1 Hf1 C2 113.0(2) . .
C6 C1 Hf1 C2 -125.3(3) . .
C5 C1 Hf1 C11 -46.7(2) . .
C2 C1 Hf1 C11 -159.63(17) . .
C6 C1 Hf1 C11 75.1(3) . .
C5 C1 Hf1 C12 -15.4(2) . .
C2 C1 Hf1 C12 -128.40(16) . .
C6 C1 Hf1 C12 106.3(2) . .
C5 C1 Hf1 C3 76.60(17) . .
C2 C1 Hf1 C3 -36.36(15) . .
C6 C1 Hf1 C3 -161.6(3) . .
C10 C11 Hf1 N2 34.46(18) . .
C12 C11 Hf1 N2 149.75(16) . .
C15 C11 Hf1 N2 -88.0(2) . .
C10 C11 Hf1 N1 110.79(17) . .
C12 C11 Hf1 N1 -133.92(17) . .
C15 C11 Hf1 N1 -11.7(2) . .
C10 C11 Hf1 C9 -37.94(16) . .
C12 C11 Hf1 C9 77.35(17) . .
C15 C11 Hf1 C9 -160.4(3) . .
C12 C11 Hf1 C10 115.3(2) . .
C15 C11 Hf1 C10 -122.5(3) . .
C10 C11 Hf1 C4 -122.15(16) . .
C12 C11 Hf1 C4 -6.85(19) . .
C15 C11 Hf1 C4 115.4(2) . .
C10 C11 Hf1 C13 -78.47(18) . .
C12 C11 Hf1 C13 36.83(16) . .
C15 C11 Hf1 C13 159.0(3) . .
C10 C11 Hf1 C5 -85.79(18) . .
C12 C11 Hf1 C5 29.50(19) . .
C15 C11 Hf1 C5 151.7(2) . .
C10 C11 Hf1 C2 -134.7(4) . .
C12 C11 Hf1 C2 -19.4(5) . .
C15 C11 Hf1 C2 102.8(5) . .
C10 C11 Hf1 C1 -59.5(2) . .
C12 C11 Hf1 C1 55.8(2) . .
C15 C11 Hf1 C1 177.99(19) . .
C10 C11 Hf1 C12 -115.3(2) . .
C15 C11 Hf1 C12 122.2(3) . .
C10 C11 Hf1 C3 -151.96(16) . .
C12 C11 Hf1 C3 -36.7(2) . .
C15 C11 Hf1 C3 85.5(3) . .
C13 C12 Hf1 N2 74.2(2) . .
C11 C12 Hf1 N2 -40.7(2) . .
C16 C12 Hf1 N2 -164.1(2) . .
C13 C12 Hf1 N1 163.69(16) . .
C11 C12 Hf1 N1 48.81(18) . .
C16 C12 Hf1 N1 -74.6(2) . .
C13 C12 Hf1 C9 36.49(16) . .
C11 C12 Hf1 C9 -78.39(18) . .
C16 C12 Hf1 C9 158.2(3) . .
C13 C12 Hf1 C10 78.02(18) . .
C11 C12 Hf1 C10 -36.86(16) . .
C16 C12 Hf1 C10 -160.3(3) . .
C13 C12 Hf1 C4 -71.20(17) . .
C11 C12 Hf1 C4 173.92(17) . .
C16 C12 Hf1 C4 50.5(2) . .
C11 C12 Hf1 C13 -114.9(2) . .
C16 C12 Hf1 C13 121.7(3) . .
C13 C12 Hf1 C5 -40.34(17) . .
C11 C12 Hf1 C5 -155.22(16) . .
C16 C12 Hf1 C5 81.3(2) . .
C13 C12 Hf1 C2 -70.5(2) . .
C11 C12 Hf1 C2 174.58(15) . .
C16 C12 Hf1 C2 51.1(3) . .
C13 C12 Hf1 C1 -32.4(2) . .
C11 C12 Hf1 C1 -147.28(15) . .
C16 C12 Hf1 C1 89.3(3) . .
C13 C12 Hf1 C11 114.9(2) . .
C16 C12 Hf1 C11 -123.5(3) . .
C13 C12 Hf1 C3 -90.14(18) . .
C11 C12 Hf1 C3 154.98(15) . .
C16 C12 Hf1 C3 31.5(3) . .
C2 C3 Hf1 N2 -13.02(19) . .
C4 C3 Hf1 N2 -128.67(16) . .
C7 C3 Hf1 N2 111.2(2) . .
C2 C3 Hf1 N1 -93.50(17) . .
C4 C3 Hf1 N1 150.85(16) . .
C7 C3 Hf1 N1 30.8(3) . .
C2 C3 Hf1 C9 95.20(18) . .
C4 C3 Hf1 C9 -20.4(2) . .
C7 C3 Hf1 C9 -140.5(2) . .
C2 C3 Hf1 C10 124.2(3) . .
C4 C3 Hf1 C10 8.6(3) . .
C7 C3 Hf1 C10 -111.5(3) . .
C2 C3 Hf1 C4 115.6(2) . .
C7 C3 Hf1 C4 -120.1(3) . .
C2 C3 Hf1 C13 121.00(16) . .
C4 C3 Hf1 C13 5.35(18) . .
C7 C3 Hf1 C13 -114.7(3) . .
C2 C3 Hf1 C5 77.24(17) . .
C4 C3 Hf1 C5 -38.41(16) . .
C7 C3 Hf1 C5 -158.5(3) . .
C4 C3 Hf1 C2 -115.6(2) . .
C7 C3 Hf1 C2 124.3(3) . .
C2 C3 Hf1 C1 37.21(16) . .
C4 C3 Hf1 C1 -78.44(17) . .
C7 C3 Hf1 C1 161.5(3) . .
C2 C3 Hf1 C11 173.76(15) . .
C4 C3 Hf1 C11 58.1(2) . .
C7 C3 Hf1 C11 -62.0(3) . .
C2 C3 Hf1 C12 154.27(16) . .
C4 C3 Hf1 C12 38.62(18) . .
C7 C3 Hf1 C12 -81.5(3) . .
Si1 N1 Hf2 O1 150.1(2) . .
Hf1 N1 Hf2 O1 2.99(15) . .
Si1 N1 Hf2 N2 148.5(3) . .
Hf1 N1 Hf2 N2 1.48(9) . .
Si1 N1 Hf2 C20 14.5(3) . .
Hf1 N1 Hf2 C20 -132.58(10) . .
Si1 N1 Hf2 C21 46.7(3) . .
Hf1 N1 Hf2 C21 -100.38(10) . .
Si1 N1 Hf2 C28 -81.7(3) . .
Hf1 N1 Hf2 C28 131.19(11) . .
Si1 N1 Hf2 C29 -114.3(3) . .
Hf1 N1 Hf2 C29 98.58(10) . .
Si1 N1 Hf2 C27 -70.2(3) . .
Hf1 N1 Hf2 C27 142.71(9) . .
Si1 N1 Hf2 C19 10.8(3) . .
Hf1 N1 Hf2 C19 -136.27(10) . .
Si1 N1 Hf2 C26 -98.8(3) . .
Hf1 N1 Hf2 C26 114.09(11) . .
Si1 N1 Hf2 C39 151.0(2) . .
Hf1 N1 Hf2 C39 3.91(11) . .
Si1 N1 Hf2 C17 65.8(3) . .
Hf1 N1 Hf2 C17 -81.26(10) . .
C39 O1 Hf2 N1 1.82(19) . .
C39 O1 Hf2 N2 3.51(15) . .
C39 O1 Hf2 C20 125.12(16) . .
C39 O1 Hf2 C21 93.70(16) . .
C39 O1 Hf2 C28 -110.42(16) . .
C39 O1 Hf2 C29 -86.76(16) . .
C39 O1 Hf2 C27 -139.88(15) . .
C39 O1 Hf2 C19 147.50(16) . .
C39 O1 Hf2 C26 -133.58(16) . .
C39 O1 Hf2 C17 100.26(16) . .
C39 N2 Hf2 N1 175.15(18) . .
Hf1 N2 Hf2 N1 -1.49(9) . .
C39 N2 Hf2 O1 -3.54(15) . .
Hf1 N2 Hf2 O1 179.83(12) . .
C39 N2 Hf2 C20 -112.24(17) . .
Hf1 N2 Hf2 C20 71.13(13) . .
C39 N2 Hf2 C21 -107.41(17) . .
Hf1 N2 Hf2 C21 75.95(10) . .
C39 N2 Hf2 C28 106.75(17) . .
Hf1 N2 Hf2 C28 -69.88(12) . .
C39 N2 Hf2 C29 93.85(17) . .
Hf1 N2 Hf2 C29 -82.79(10) . .
C39 N2 Hf2 C27 69.9(2) . .
Hf1 N2 Hf2 C27 -106.77(14) . .
C39 N2 Hf2 C19 -66.4(2) . .
Hf1 N2 Hf2 C19 116.93(12) . .
C39 N2 Hf2 C26 44.33(18) . .
Hf1 N2 Hf2 C26 -132.30(9) . .
Hf1 N2 Hf2 C39 -176.6(2) . .
C39 N2 Hf2 C17 -77.32(17) . .
Hf1 N2 Hf2 C17 106.04(10) . .
C21 C20 Hf2 N1 74.81(16) . .
C19 C20 Hf2 N1 -174.14(17) . .
C24 C20 Hf2 N1 -49.7(2) . .
C21 C20 Hf2 O1 -66.81(18) . .
C19 C20 Hf2 O1 44.23(19) . .
C24 C20 Hf2 O1 168.70(18) . .
C21 C20 Hf2 N2 8.8(2) . .
C19 C20 Hf2 N2 119.83(17) . .
C24 C20 Hf2 N2 -115.7(2) . .
C19 C20 Hf2 C21 111.0(2) . .
C24 C20 Hf2 C21 -124.5(3) . .
C21 C20 Hf2 C28 157.50(16) . .
C19 C20 Hf2 C28 -91.46(17) . .
C24 C20 Hf2 C28 33.0(2) . .
C21 C20 Hf2 C29 154.86(15) . .
C19 C20 Hf2 C29 -94.10(18) . .
C24 C20 Hf2 C29 30.4(2) . .
C21 C20 Hf2 C27 -172.48(17) . .
C19 C20 Hf2 C27 -61.43(17) . .
C24 C20 Hf2 C27 63.0(2) . .
C21 C20 Hf2 C19 -111.0(2) . .
C24 C20 Hf2 C19 124.5(3) . .
C21 C20 Hf2 C26 -149.54(16) . .
C19 C20 Hf2 C26 -38.50(18) . .
C24 C20 Hf2 C26 86.0(2) . .
C21 C20 Hf2 C39 -31.6(2) . .
C19 C20 Hf2 C39 79.45(19) . .
C24 C20 Hf2 C39 -156.08(18) . .
C21 C20 Hf2 C17 -36.50(15) . .
C19 C20 Hf2 C17 74.55(17) . .
C24 C20 Hf2 C17 -161.0(2) . .
C17 C21 Hf2 N1 143.31(17) . .
C20 C21 Hf2 N1 -102.06(17) . .
C17 C21 Hf2 O1 12.10(17) . .
C20 C21 Hf2 O1 126.72(15) . .
C17 C21 Hf2 N2 72.05(16) . .
C20 C21 Hf2 N2 -173.32(16) . .
C17 C21 Hf2 C20 -114.6(2) . .
C17 C21 Hf2 C28 -142.70(16) . .
C20 C21 Hf2 C28 -28.1(2) . .
C17 C21 Hf2 C29 -166.83(19) . .
C20 C21 Hf2 C29 -52.2(3) . .
C17 C21 Hf2 C27 -106.09(16) . .
C20 C21 Hf2 C27 8.53(19) . .
C17 C21 Hf2 C19 -75.52(17) . .
C20 C21 Hf2 C19 39.11(15) . .
C17 C21 Hf2 C26 -71.90(19) . .
C20 C21 Hf2 C26 42.7(2) . .
C17 C21 Hf2 C39 42.94(17) . .
C20 C21 Hf2 C39 157.56(16) . .
C20 C21 Hf2 C17 114.6(2) . .
C27 C28 Hf2 N1 159.46(17) . .
C29 C28 Hf2 N1 -88.32(16) . .
C32 C28 Hf2 N1 35.7(2) . .
C27 C28 Hf2 O1 -64.38(18) . .
C29 C28 Hf2 O1 47.84(18) . .
C32 C28 Hf2 O1 171.8(2) . .
C27 C28 Hf2 N2 -136.79(16) . .
C29 C28 Hf2 N2 -24.57(19) . .
C32 C28 Hf2 N2 99.4(2) . .
C27 C28 Hf2 C20 71.65(17) . .
C29 C28 Hf2 C20 -176.13(16) . .
C32 C28 Hf2 C20 -52.1(2) . .
C27 C28 Hf2 C21 86.59(18) . .
C29 C28 Hf2 C21 -161.19(15) . .
C32 C28 Hf2 C21 -37.2(3) . .
C27 C28 Hf2 C29 -112.2(2) . .
C32 C28 Hf2 C29 124.0(3) . .
C29 C28 Hf2 C27 112.2(2) . .
C32 C28 Hf2 C27 -123.8(3) . .
C27 C28 Hf2 C19 38.73(17) . .
C29 C28 Hf2 C19 150.95(16) . .
C32 C28 Hf2 C19 -85.1(2) . .
C27 C28 Hf2 C26 -36.04(16) . .
C29 C28 Hf2 C26 76.19(17) . .
C32 C28 Hf2 C26 -159.8(3) . .
C27 C28 Hf2 C39 -100.29(18) . .
C29 C28 Hf2 C39 11.9(2) . .
C32 C28 Hf2 C39 135.9(2) . .
C27 C28 Hf2 C17 50.7(2) . .
C29 C28 Hf2 C17 162.92(16) . .
C32 C28 Hf2 C17 -73.1(3) . .
C25 C29 Hf2 N1 -157.75(17) . .
C28 C29 Hf2 N1 87.59(16) . .
C25 C29 Hf2 O1 -26.15(16) . .
C28 C29 Hf2 O1 -140.81(16) . .
C25 C29 Hf2 N2 -85.37(16) . .
C28 C29 Hf2 N2 159.97(16) . .
C25 C29 Hf2 C20 119.56(16) . .
C28 C29 Hf2 C20 4.9(2) . .
C25 C29 Hf2 C21 152.8(2) . .
C28 C29 Hf2 C21 38.2(3) . .
C25 C29 Hf2 C28 114.7(2) . .
C25 C29 Hf2 C27 76.67(17) . .
C28 C29 Hf2 C27 -37.99(15) . .
C25 C29 Hf2 C19 79.28(18) . .
C28 C29 Hf2 C19 -35.38(19) . .
C25 C29 Hf2 C26 36.42(15) . .
C28 C29 Hf2 C26 -78.24(17) . .
C25 C29 Hf2 C39 -55.90(17) . .
C28 C29 Hf2 C39 -170.55(16) . .
C25 C29 Hf2 C17 21.3(6) . .
C28 C29 Hf2 C17 -93.3(5) . .
C28 C27 Hf2 N1 -22.14(19) . .
C26 C27 Hf2 N1 -138.46(16) . .
C28 C27 Hf2 O1 127.98(16) . .
C26 C27 Hf2 O1 11.66(18) . .
C28 C27 Hf2 N2 69.6(2) . .
C26 C27 Hf2 N2 -46.7(2) . .
C28 C27 Hf2 C20 -108.80(17) . .
C26 C27 Hf2 C20 134.88(17) . .
C28 C27 Hf2 C21 -113.45(17) . .
C26 C27 Hf2 C21 130.23(16) . .
C26 C27 Hf2 C28 -116.3(2) . .
C28 C27 Hf2 C29 38.79(16) . .
C26 C27 Hf2 C29 -77.53(18) . .
C28 C27 Hf2 C19 -138.91(18) . .
C26 C27 Hf2 C19 104.77(18) . .
C28 C27 Hf2 C26 116.3(2) . .
C28 C27 Hf2 C39 104.61(17) . .
C26 C27 Hf2 C39 -11.7(2) . .
C28 C27 Hf2 C17 -150.16(16) . .
C26 C27 Hf2 C17 93.52(18) . .
C18 C19 Hf2 N1 122.44(16) . .
C20 C19 Hf2 N1 6.84(19) . .
C18 C19 Hf2 O1 -28.29(17) . .
C20 C19 Hf2 O1 -143.88(16) . .
C18 C19 Hf2 N2 22.0(2) . .
C20 C19 Hf2 N2 -93.59(19) . .
C18 C19 Hf2 C20 115.6(2) . .
C18 C19 Hf2 C21 76.16(18) . .
C20 C19 Hf2 C21 -39.44(16) . .
C18 C19 Hf2 C28 -152.38(17) . .
C20 C19 Hf2 C28 92.03(17) . .
C18 C19 Hf2 C29 -134.23(16) . .
C20 C19 Hf2 C29 110.18(17) . .
C18 C19 Hf2 C27 -132.05(18) . .
C20 C19 Hf2 C27 112.36(17) . .
C18 C19 Hf2 C26 -101.24(17) . .
C20 C19 Hf2 C26 143.16(17) . .
C18 C19 Hf2 C39 -10.0(2) . .
C20 C19 Hf2 C39 -125.62(16) . .
C18 C19 Hf2 C17 35.86(16) . .
C20 C19 Hf2 C17 -79.73(17) . .
C27 C26 Hf2 N1 57.6(2) . .
C25 C26 Hf2 N1 -56.0(2) . .
C31 C26 Hf2 N1 -179.99(19) . .
C27 C26 Hf2 O1 -168.34(18) . .
C25 C26 Hf2 O1 78.05(16) . .
C31 C26 Hf2 O1 -46.0(2) . .
C27 C26 Hf2 N2 150.44(16) . .
C25 C26 Hf2 N2 36.83(18) . .
C31 C26 Hf2 N2 -87.2(2) . .
C27 C26 Hf2 C20 -47.88(18) . .
C25 C26 Hf2 C20 -161.49(16) . .
C31 C26 Hf2 C20 74.5(2) . .
C27 C26 Hf2 C21 -70.7(2) . .
C25 C26 Hf2 C21 175.69(15) . .
C31 C26 Hf2 C21 51.7(3) . .
C27 C26 Hf2 C28 36.19(16) . .
C25 C26 Hf2 C28 -77.42(17) . .
C31 C26 Hf2 C28 158.6(3) . .
C27 C26 Hf2 C29 77.21(17) . .
C25 C26 Hf2 C29 -36.40(15) . .
C31 C26 Hf2 C29 -160.4(3) . .
C25 C26 Hf2 C27 -113.6(2) . .
C31 C26 Hf2 C27 122.4(3) . .
C27 C26 Hf2 C19 -67.78(17) . .
C25 C26 Hf2 C19 178.61(17) . .
C31 C26 Hf2 C19 54.6(2) . .
C27 C26 Hf2 C39 170.58(17) . .
C25 C26 Hf2 C39 56.97(17) . .
C31 C26 Hf2 C39 -67.0(2) . .
C27 C26 Hf2 C17 -105.52(17) . .
C25 C26 Hf2 C17 140.88(15) . .
C31 C26 Hf2 C17 16.9(3) . .
N2 C39 Hf2 N1 -4.76(17) . .
O1 C39 Hf2 N1 -178.62(15) . .
N2 C39 Hf2 O1 173.9(3) . .
O1 C39 Hf2 N2 -173.9(3) . .
N2 C39 Hf2 C20 96.11(19) . .
O1 C39 Hf2 C20 -77.75(19) . .
N2 C39 Hf2 C21 78.85(17) . .
O1 C39 Hf2 C21 -95.01(16) . .
N2 C39 Hf2 C28 -95.37(18) . .
O1 C39 Hf2 C28 90.77(17) . .
N2 C39 Hf2 C29 -88.98(17) . .
O1 C39 Hf2 C29 97.16(15) . .
N2 C39 Hf2 C27 -135.48(16) . .
O1 C39 Hf2 C27 50.66(18) . .
N2 C39 Hf2 C19 134.96(16) . .
O1 C39 Hf2 C19 -38.90(18) . .
N2 C39 Hf2 C26 -141.61(16) . .
O1 C39 Hf2 C26 44.53(16) . .
N2 C39 Hf2 C17 100.09(17) . .
O1 C39 Hf2 C17 -73.77(15) . .
C21 C17 Hf2 N1 -37.85(17) . .
C18 C17 Hf2 N1 -152.72(16) . .
C22 C17 Hf2 N1 86.5(2) . .
C21 C17 Hf2 O1 -167.98(17) . .
C18 C17 Hf2 O1 77.15(16) . .
C22 C17 Hf2 O1 -43.6(2) . .
C21 C17 Hf2 N2 -109.67(16) . .
C18 C17 Hf2 N2 135.45(17) . .
C22 C17 Hf2 N2 14.7(2) . .
C21 C17 Hf2 C20 37.96(15) . .
C18 C17 Hf2 C20 -76.91(17) . .
C22 C17 Hf2 C20 162.3(3) . .
C18 C17 Hf2 C21 -114.9(2) . .
C22 C17 Hf2 C21 124.4(3) . .
C21 C17 Hf2 C28 64.2(2) . .
C18 C17 Hf2 C28 -50.7(2) . .
C22 C17 Hf2 C28 -171.4(2) . .
C21 C17 Hf2 C29 143.1(5) . .
C18 C17 Hf2 C29 28.2(6) . .
C22 C17 Hf2 C29 -92.5(6) . .
C21 C17 Hf2 C27 92.90(17) . .
C18 C17 Hf2 C27 -21.98(19) . .
C22 C17 Hf2 C27 -142.7(2) . .
C21 C17 Hf2 C19 79.35(17) . .
C18 C17 Hf2 C19 -35.52(15) . .
C22 C17 Hf2 C19 -156.3(3) . .
C21 C17 Hf2 C26 129.51(16) . .
C18 C17 Hf2 C26 14.63(19) . .
C22 C17 Hf2 C26 -106.1(2) . .
C21 C17 Hf2 C39 -138.57(17) . .
C18 C17 Hf2 C39 106.56(17) . .
C22 C17 Hf2 C39 -14.2(2) . .
